data_4104003
loop_
_publ_author_name
'David M. S. Martins'
'Derek S. Middlemiss'
'Colin R. Pulham'
'Chick C. Wilson'
'Mark T. Weller'
'Paul F. Henry'
'Norman Shankland'
'Kenneth Shankland'
'William G. Marshall'
'Richard M. Ibberson'
'Kevin Knight'
'Stephen Moggach'
'Michela Brunelli'
'Carole A. Morrison'

_publ_contact_author_address
; 
 Chemical Crystallography Laboratory, 
 Department of Chemistry, 
 University of Edinburgh, 
 Edinburgh, EH9 2JJ, UK. 
;
_publ_contact_author_email smoggach@staffmail.ed.ac.uk
_publ_contact_author_name 'Stephen A. Moggach'
_publ_contact_author_phone '+44 1316 504806'
_publ_section_title
;
 Temperature- and Pressure-Induced Proton Transfer in the 1:1 Adduct
 Formed between Squaric Acid and 4,4'-Bipyridine
;
_journal_name_full 'Journal of the American Chemical Society'
_journal_page_first 3884
_journal_page_last 3893
_journal_paper_doi 10.1021/ja8082973
_journal_volume 131
_journal_year 2009
_chemical_formula_moiety 'C10 H9 N2, C4 H O4'
_chemical_formula_sum 'C14 H10 N2 O4'
_chemical_formula_weight 270.24
_space_group_IT_number 15
_symmetry_cell_setting monoclinic
_symmetry_space_group_name_Hall '-C 2yc'
_symmetry_space_group_name_H-M 'C 1 2/c 1'
_atom_sites_solution_hydrogens geom
_atom_sites_solution_primary direct
_audit_creation_date 08-09-09
_audit_creation_method CRYSTALS_ver_12.85
_cell_angle_alpha 90
_cell_angle_beta 109.139(10)
_cell_angle_gamma 90
_cell_formula_units_Z 4
_cell_length_a 12.359(8)
_cell_length_b 11.287(7)
_cell_length_c 9.061(6)
_cell_measurement_reflns_used 435
_cell_measurement_temperature 453
_cell_measurement_theta_max 21
_cell_measurement_theta_min 3
_cell_volume 1194.1(13)
_computing_cell_refinement 'SAINT (Siemens ,1995)'
_computing_data_collection 'SMART (Siemens, 1993)'
_computing_data_reduction 'SAINT (Siemens ,1995)'
_computing_molecular_graphics 'CAMERON (Watkin et al., 1996)'
_computing_publication_material 'CRYSTALS (Betteridge et al., 2003)'
_computing_structure_refinement 'CRYSTALS (Betteridge et al., 2003)'
_computing_structure_solution 'SIR92 (Altomare et al., 1994)'
_diffrn_ambient_temperature 453
_diffrn_measured_fraction_theta_full 0.998
_diffrn_measured_fraction_theta_max 0.998
_diffrn_measurement_device 'Bruker SMART'
_diffrn_measurement_device_type Area
_diffrn_measurement_method '\f & \w scans'
_diffrn_radiation_monochromator graphite
_diffrn_radiation_type 'Mo K\a'
_diffrn_radiation_wavelength 0.71073
_diffrn_reflns_av_R_equivalents 0.058
_diffrn_reflns_limit_h_max 13
_diffrn_reflns_limit_h_min -13
_diffrn_reflns_limit_k_max 12
_diffrn_reflns_limit_k_min -12
_diffrn_reflns_limit_l_max 7
_diffrn_reflns_limit_l_min -10
_diffrn_reflns_number 2485
_diffrn_reflns_theta_full 23.252
_diffrn_reflns_theta_max 23.252
_diffrn_reflns_theta_min 2.510
_diffrn_standards_number 0
_exptl_absorpt_coefficient_mu 0.11
_exptl_absorpt_correction_T_max 0.99
_exptl_absorpt_correction_T_min 0.33
_exptl_absorpt_correction_type multi-scan
_exptl_absorpt_process_details 'SADABS (Siemens, 1996)'
_exptl_crystal_colour red
_exptl_crystal_density_diffrn 1.503
_exptl_crystal_density_method 'not measured'
_exptl_crystal_description plate
_exptl_crystal_F_000 560
_exptl_crystal_size_max 0.43
_exptl_crystal_size_mid 0.22
_exptl_crystal_size_min 0.11
_refine_diff_density_max 0.28
_refine_diff_density_min -0.33
_refine_ls_extinction_method none
_refine_ls_goodness_of_fit_ref 1.0152
_refine_ls_hydrogen_treatment noref
_refine_ls_matrix_type full
_refine_ls_number_parameters 91
_refine_ls_number_reflns 851
_refine_ls_number_restraints 0
_refine_ls_R_factor_all 0.1031
_refine_ls_R_factor_gt 0.0665
_refine_ls_shift/su_max 0.000122
_refine_ls_structure_factor_coef Fsqd
_refine_ls_weighting_details
;
 Method= Modified Sheldrick 
 w=1/[\s^2^(F^2^) + ( 0.09P)^2^ + 1.20P] 
 ,where P=(max(Fo^2^,0) + 2Fc^2^)/3 
;
_refine_ls_weighting_scheme calc
_refine_ls_wR_factor_all 0.1841
_refine_ls_wR_factor_gt 0.1671
_refine_ls_wR_factor_ref 0.1841
_reflns_limit_h_max 12
_reflns_limit_h_min -13
_reflns_limit_k_max 12
_reflns_limit_k_min 0
_reflns_limit_l_max 10
_reflns_limit_l_min 0
_reflns_number_gt 569
_reflns_number_total 851
_reflns_threshold_expression I>2.0\s(I)
_oxford_diffrn_Wilson_B_factor 3.34
_oxford_diffrn_Wilson_scale 17.10
_oxford_refine_ls_r_factor_ref 0.1031
_oxford_refine_ls_scale 1.26(2)
_oxford_reflns_number_all 851
_oxford_reflns_threshold_expression_ref I>-10.0\s(I)
_oxford_structure_analysis_title 'trial in C2/c'
_cod_data_source_file ja8082973_si_002_453K.cif
_cod_data_source_block 453K
_cod_original_sg_symbol_H-M 'C 1 2/c 1 '
_cod_database_code 4104003
_cod_database_fobs_code 4104003

loop_
_symmetry_equiv_pos_as_xyz
x,y,z
-x,-y,-z
x+1/2,y+1/2,z
-x+1/2,-y+1/2,-z
-x,y,-z+1/2
x,-y,z+1/2
-x+1/2,y+1/2,-z+1/2
x+1/2,-y+1/2,z+1/2

loop_
_atom_site_label
_atom_site_type_symbol
_atom_site_fract_x
_atom_site_fract_y
_atom_site_fract_z
_atom_site_U_iso_or_equiv
_atom_site_occupancy
_atom_site_adp_type
C3 C 0.5481(3) 0.9656(3) 0.8199(5) 0.0741 1.0000 Uani
C9 C 0.5509(3) 1.0932(3) 0.8207(5) 0.0804 1.0000 Uani
C102 C 0.8058(3) 1.0606(4) 0.2002(5) 0.0879 1.0000 Uani
C103 C 0.8942(3) 1.0825(3) 0.3345(5) 0.0856 1.0000 Uani
C104 C 0.9512(3) 0.9899(3) 0.4265(4) 0.0672 1.0000 Uani
C105 C 0.9151(3) 0.8778(3) 0.3745(5) 0.0918 1.0000 Uani
C106 C 0.8250(3) 0.8634(4) 0.2385(5) 0.0945 1.0000 Uani
N101 N 0.7710(3) 0.9523(3) 0.1540(4) 0.0805 1.0000 Uani
O2 O 0.6089(2) 0.8853(2) 0.9074(3) 0.0990 1.0000 Uani
O10 O 0.6124(2) 1.1690(3) 0.9030(4) 0.1169 1.0000 Uani
H1021 H 0.7687 1.1243 0.1393 0.0968 1.0000 Uiso
H1031 H 0.9161 1.1602 0.3639 0.0928 1.0000 Uiso
H1051 H 0.9515 0.8121 0.4311 0.0997 1.0000 Uiso
H1061 H 0.8013 0.7868 0.2051 0.1033 1.0000 Uiso

loop_
_atom_site_aniso_label
_atom_site_aniso_U_11
_atom_site_aniso_U_22
_atom_site_aniso_U_33
_atom_site_aniso_U_23
_atom_site_aniso_U_13
_atom_site_aniso_U_12
C3 0.0661(19) 0.064(2) 0.079(3) -0.0025(19) 0.0054(17) 0.0046(16)
C9 0.072(2) 0.068(2) 0.087(3) -0.008(2) 0.0062(18) -0.0039(18)
C102 0.081(3) 0.078(3) 0.083(3) 0.004(2) -0.003(2) 0.016(2)
C103 0.082(2) 0.066(2) 0.085(3) -0.003(2) -0.006(2) 0.0079(18)
C104 0.0609(18) 0.069(2) 0.064(2) 0.0024(17) 0.0101(15) 0.0019(16)
C105 0.093(3) 0.071(2) 0.086(3) 0.010(2) -0.006(2) -0.005(2)
C106 0.095(3) 0.076(3) 0.087(3) 0.003(2) -0.005(2) -0.016(2)
N101 0.0725(18) 0.082(2) 0.074(2) 0.0031(17) 0.0063(16) 0.0026(15)
O2 0.0926(18) 0.0698(16) 0.098(2) -0.0001(14) -0.0180(15) 0.0076(13)
O10 0.109(2) 0.0780(18) 0.125(3) -0.0165(17) -0.0143(19) -0.0051(16)

loop_
_atom_type_symbol
_atom_type_scat_dispersion_real
_atom_type_scat_dispersion_imag
_atom_type_scat_Cromer_Mann_a1
_atom_type_scat_Cromer_Mann_b1
_atom_type_scat_Cromer_Mann_a2
_atom_type_scat_Cromer_Mann_b2
_atom_type_scat_Cromer_Mann_a3
_atom_type_scat_Cromer_Mann_b3
_atom_type_scat_Cromer_Mann_a4
_atom_type_scat_Cromer_Mann_b4
_atom_type_scat_Cromer_Mann_c
_atom_type_scat_source
C 0.0033 0.0016 2.3100 20.8439 1.0200 10.2075 1.5886 0.5687 0.8650 51.6512 0.2156 'International Tables Vol C 4.2.6.8 and 6.1.1.4'
H 0.0000 0.0000 0.4930 10.5109 0.3229 26.1257 0.1402 3.1424 0.0408 57.7998 0.0030 'International Tables Vol C 4.2.6.8 and 6.1.1.4'
N 0.0061 0.0033 12.2126 0.0057 3.1322 9.8933 2.0125 28.9975 1.1663 0.5826 -11.5290 'International Tables Vol C 4.2.6.8 and 6.1.1.4'
O 0.0106 0.0060 3.0485 13.2771 2.2868 5.7011 1.5463 0.3239 0.8670 32.9089 0.2508 'International Tables Vol C 4.2.6.8 and 6.1.1.4'

loop_
_geom_angle_atom_site_label_1
_geom_angle_site_symmetry_1
_geom_angle_atom_site_label_2
_geom_angle_atom_site_label_3
_geom_angle
_geom_angle_publ_flag
C3 5_656 C3 C9 90.9(2) yes
C3 5_656 C3 O2 134.69(19) yes
C9 . C3 O2 134.4(3) yes
C9 5_656 C9 C3 89.04(19) yes
C9 5_656 C9 O10 135.5(2) yes
C3 . C9 O10 135.4(3) yes
C103 . C102 N101 122.3(4) yes
C103 . C102 H1021 118.9 no
N101 . C102 H1021 118.9 no
C102 . C103 C104 120.2(3) yes
C102 . C103 H1031 119.9 no
C104 . C103 H1031 119.9 no
C104 2_776 C104 C103 121.8(4) yes
C104 2_776 C104 C105 121.6(4) yes
C103 . C104 C105 116.6(3) yes
C104 . C105 C106 119.6(4) yes
C104 . C105 H1051 120.2 no
C106 . C105 H1051 120.2 no
C105 . C106 N101 122.9(4) yes
C105 . C106 H1061 118.6 no
N101 . C106 H1061 118.6 no
C102 . N101 C106 118.4(3) yes

loop_
_geom_bond_atom_site_label_1
_geom_bond_atom_site_label_2
_geom_bond_site_symmetry_2
_geom_bond_distance
_geom_bond_publ_flag
C3 C3 5_656 1.425(7) yes
C3 C9 . 1.441(5) yes
C3 O2 . 1.274(4) yes
C9 C9 5_656 1.472(7) yes
C9 O10 . 1.222(4) yes
C102 C103 . 1.366(5) yes
C102 N101 . 1.317(5) yes
C102 H1021 . 0.930 no
C103 C104 . 1.378(5) yes
C103 H1031 . 0.930 no
C104 C104 2_776 1.493(7) yes
C104 C105 . 1.372(5) yes
C105 C106 . 1.374(5) yes
C105 H1051 . 0.930 no
C106 N101 . 1.306(5) yes
C106 H1061 . 0.930 no
